data_2015127
loop_
_publ_author_name
'da Silva, Iv\'an'
'Gonz\'alez-Silgo, Cristina'
'Gonz\'alez-Platas, Javier'
'Rodr\'iguez-Carvajal, Juan'
'Mart\'inez-Sarri\'on, Mar\'ia Luisa'
'Mestres, Lourdes'

_publ_section_title
;
 Powder neutron diffraction of Tl~2~BeF~4~ at six temperatures from
 room temperature to 1.5K
;
_journal_coeditor_code FA1150
_journal_issue 12
_journal_name_full 'Acta Crystallographica Section C'
_journal_page_first i113
_journal_page_last i116
_journal_paper_doi 10.1107/S010827010503249X
_journal_volume 61
_journal_year 2005
_chemical_formula_iupac 'Tl2 Be F4'
_chemical_formula_moiety 'Tl2, Be F4'
_chemical_formula_sum 'Be F4 Tl2'
_chemical_formula_weight 493.77
_chemical_name_systematic
;
Thallium Fluoroberyllate
;
_space_group_IT_number 62
_symmetry_cell_setting orthorhombic
_symmetry_space_group_name_Hall '-P 2ac 2n'
_symmetry_space_group_name_H-M 'P n m a'
_cell_angle_alpha 90.00000
_cell_angle_beta 90.00000
_cell_angle_gamma 90.00000
_cell_formula_units_Z 4
_cell_length_a 7.67735(10)
_cell_length_b 5.80377(8)
_cell_length_c 10.31316(13)
_cell_measurement_temperature 1.5
_cell_volume 459.529(10)
_computing_cell_refinement 'FULLPROF (Rodr\'iguez-Carvajal, 2005)'
_computing_molecular_graphics 'Diamond (Brandenburg & Berndt, 1999)'
_computing_publication_material FULLPROF
_computing_structure_refinement FULLPROF
_diffrn_ambient_temperature 1.5
_diffrn_measurement_device_type '3T2 Line'
_diffrn_radiation_monochromator 'Ge 335'
_diffrn_radiation_probe neutron
_diffrn_radiation_type neutron
_diffrn_radiation_wavelength 1.2251
_exptl_crystal_density_diffrn 7.137
_refine_ls_goodness_of_fit_all 0.9134
_refine_ls_number_parameters 35
_refine_ls_number_reflns 901
_refine_ls_number_restraints 0
_refine_ls_R_factor_all 0.0357
_refine_ls_shift/su_max 0.01
_refine_ls_weighting_scheme sigma
_cod_data_source_file fa1150.cif
_cod_data_source_block I_1.5K
_cod_depositor_comments
;
The following automatic conversions were performed:
'_symmetry_cell_setting' value 'Orthorhombic' changed to 'orthorhombic'
according to '/home/saulius/struct/CIF-dictionaries/cif_core.dic'
dictionary named 'cif_core.dic' version 2.4.1 from 2010-06-29.

Automatic conversion script
Id: cif_fix_enum 1527 2010-12-29 10:47:43Z saulius 

The following automatic conversions were performed:

'_symmetry_cell_setting' value 'Orthorhombic' changed to
'orthorhombic' according to
/home/saulius/struct/CIF-dictionaries/cif_core.dic dictionary named
'cif_core.dic' version 2.4.1 from 2010-06-29.

Automatic conversion script
Id: cif_fix_values 1715 2011-07-08 13:25:40Z adriana 
;
_cod_original_cell_volume 459.530(10)
_cod_database_code 2015127

loop_
_symmetry_equiv_pos_as_xyz
x,y,z
x+1/2,-y+1/2,-z+1/2
-x,y+1/2,-z
-x+1/2,-y,z+1/2
-x,-y,-z
-x+1/2,y+1/2,z+1/2
x,-y+1/2,z
x+1/2,y,-z+1/2

loop_
_atom_site_label
_atom_site_fract_x
_atom_site_fract_y
_atom_site_fract_z
_atom_site_U_iso_or_equiv
_atom_site_adp_type
_atom_site_occupancy
_atom_site_type_symbol
Tl1 0.1668(3) 0.25000 0.0906(2) 0.0000(4) Uiso 1.00000 TL
Tl2 -0.0115(3) 0.25000 0.6930(2) 0.0018(4) Uiso 1.00000 TL
Be1 0.2385(3) 0.25000 0.4196(3) 0.0045(5) Uiso 1.00000 BE
F1 0.3140(4) 0.0284(5) 0.3536(3) 0.0080(6) Uiso 1.00000 F
F2 0.0361(4) 0.25000 0.4123(4) 0.0061(7) Uiso 1.00000 F
F3 0.2974(5) 0.25000 0.5636(3) 0.0042(7) Uiso 1.00000 F

loop_
_atom_type_symbol
_atom_type_scat_source
TL 'Sears (1992)'
BE 'Sears (1992)'
F 'Sears (1992)'

loop_
_geom_angle_atom_site_label_1
_geom_angle_atom_site_label_2
_geom_angle_atom_site_label_3
_geom_angle_site_symmetry_1
_geom_angle_site_symmetry_2
_geom_angle_site_symmetry_3
_geom_angle
_geom_angle_publ_flag
F1 Be1 F1 1_555 1_555 7_555 110.39(15) no
F1 Be1 F2 1_555 1_555 1_555 110.40(11) no
F1 Be1 F3 1_555 1_555 1_555 107.93(11) no
F2 Be1 F3 1_555 1_555 1_555 109.7(3) no

loop_
_geom_bond_atom_site_label_1
_geom_bond_atom_site_label_2
_geom_bond_site_symmetry_2
_geom_bond_distance
_geom_bond_publ_flag
Be1 F1 1_555 1.566(3) no
Be1 F2 1_555 1.556(4) no
Be1 F3 1_555 1.552(4) no
Tl1 F1 1_555 3.208(4) no
Tl1 F1 2_455 3.053(4) no
Tl1 F1 4_554 2.934(3) no
Tl1 F1 6_554 2.934(3) no
Tl1 F1 7_555 3.208(4) no
Tl1 F1 8_455 3.053(4) no
Tl1 F2 1_555 3.466(5) no
Tl1 F2 2_555 2.835(4) no
Tl1 F3 2_455 3.251(4) no
Tl1 F3 4_554 2.9281(5) no
Tl1 F3 4_564 2.9281(5) no
Tl2 F1 3_556 2.870(4) no
Tl2 F1 4_555 2.766(4) no
Tl2 F1 5_556 2.870(4) no
Tl2 F1 6_555 2.766(4) no
Tl2 F2 1_555 2.918(5) no
Tl2 F2 3_546 3.1042(16) no
Tl2 F2 3_556 3.1042(16) no
Tl2 F3 1_555 2.721(4) no
Tl2 F3 2_456 2.908(4) no
